data_1101055
loop_
_publ_author_name
'Yamamura, Kimiaki'
'Kawashima Taiga'
'Eda, Kazuo'
'Tajima, Fukue'
'Hashimoto, Masao'

_publ_section_title
;
 Solid solution of triptycenequinone and triptycenehydroquinone as
 a non-stoichiometric quinhydrone. Bathochromic changes in color
 caused by local intermolecular interaction between p-benzoquinone
 and hydroquinone moieties
;
_journal_issue 1
_journal_name_full 'Journal of Molecular Structure'
_journal_page_first 1
_journal_page_last 6
_journal_paper_doi 10.1016/j.molstruc.2004.10.002
_journal_volume 737
_journal_year 2005
_chemical_formula_sum 'C20 H14 O2'
_chemical_formula_weight 286.33
_chemical_melting_point 'ca.600 K with decomposition'
_chemical_name_common 'triptycenehydroquinone (TPHQ)'
_space_group_IT_number 173
_symmetry_cell_setting hexagonal
_symmetry_space_group_name_Hall 'P 6c'
_symmetry_space_group_name_H-M 'P 63'
_atom_sites_solution_hydrogens geom
_atom_sites_solution_primary direct
_atom_sites_solution_secondary difmap
_cell_angle_alpha 90.00
_cell_angle_beta 90.00
_cell_angle_gamma 120.00
_cell_formula_units_Z 24
_cell_length_a 27.864(3)
_cell_length_b 27.864(3)
_cell_length_c 12.9830(17)
_cell_measurement_temperature 293(2)
_cell_volume 8729.7(16)
_diffrn_ambient_temperature 293(2)
_diffrn_measurement_device_type 'CCD area detector'
_diffrn_measurement_method 'phi and omega scans'
_diffrn_radiation_monochromator graphite
_diffrn_radiation_source 'fine-focus sealed tube'
_diffrn_radiation_type MoK\a
_diffrn_radiation_wavelength 0.71073
_diffrn_reflns_av_R_equivalents 0.0982
_diffrn_reflns_av_sigmaI/netI 0.1077
_diffrn_reflns_limit_h_max 31
_diffrn_reflns_limit_h_min -36
_diffrn_reflns_limit_k_max 35
_diffrn_reflns_limit_k_min -26
_diffrn_reflns_limit_l_max 16
_diffrn_reflns_limit_l_min -16
_diffrn_reflns_number 49798
_diffrn_reflns_theta_max 27.46
_diffrn_reflns_theta_min 0.84
_exptl_absorpt_coefficient_mu 0.084
_exptl_absorpt_correction_type SADABS
_exptl_crystal_colour colorless
_exptl_crystal_density_diffrn 1.308
_exptl_crystal_density_meas 1.32
_exptl_crystal_density_method floating
_exptl_crystal_description prism
_exptl_crystal_F_000 3600
_exptl_crystal_preparation acetonitrile
_exptl_crystal_size_max 0.35
_exptl_crystal_size_mid 0.17
_exptl_crystal_size_min 0.13
_refine_ls_abs_structure_details 'Flack H D (1983), Acta Cryst. A39, 876-881'
_refine_ls_abs_structure_Flack 0(5)
_refine_ls_extinction_method none
_refine_ls_goodness_of_fit_ref 1.057
_refine_ls_hydrogen_treatment mixed
_refine_ls_matrix_type full
_refine_ls_number_parameters 761
_refine_ls_number_reflns 12100
_refine_ls_number_restraints 1
_refine_ls_restrained_S_all 1.057
_refine_ls_R_factor_all 0.2565
_refine_ls_R_factor_gt 0.1194
_refine_ls_shift/su_max 0.001
_refine_ls_shift/su_mean 0.000
_refine_ls_structure_factor_coef Fsqd
_refine_ls_weighting_details 'calc w=1/[\s^2^(Fo^2^)+(0.0797P)^2^+25.3957P] where P=(Fo^2^+2Fc^2^)/3'
_refine_ls_weighting_scheme calc
_refine_ls_wR_factor_gt 0.2649
_refine_ls_wR_factor_ref 0.3423
_reflns_number_gt 4971
_reflns_number_total 12100
_reflns_threshold_expression >2sigma(I)
_cod_original_sg_symbol_H-M P6(3)
_cod_database_code 1101055

loop_
_symmetry_equiv_pos_as_xyz
'x, y, z'
'-y, x-y, z'
'-x+y, -x, z'
'-x, -y, z+1/2'
'y, -x+y, z+1/2'
'x-y, x, z+1/2'

loop_
_atom_site_label
_atom_site_type_symbol
_atom_site_fract_x
_atom_site_fract_y
_atom_site_fract_z
_atom_site_U_iso_or_equiv
_atom_site_adp_type
_atom_site_occupancy
_atom_site_symmetry_multiplicity
_atom_site_calc_flag
_atom_site_refinement_flags
_atom_site_disorder_assembly
_atom_site_disorder_group
C101 C 0.4408(4) 0.8898(4) 0.6797(8) 0.049(2) Uani 1 1 d . . .
C102 C 0.4911(4) 0.9132(4) 0.6284(9) 0.052(2) Uani 1 1 d . . .
H102 H 0.5242 0.9293 0.6654 0.062 Uiso 1 1 calc R . .
C103 C 0.4920(4) 0.9123(4) 0.5244(8) 0.051(3) Uani 1 1 d . . .
H103 H 0.5257 0.9276 0.4899 0.061 Uiso 1 1 calc R . .
C104 C 0.4440(4) 0.8895(4) 0.4697(7) 0.042(2) Uiso 1 1 d . . .
C105 C 0.2827(5) 0.7281(5) 0.4573(14) 0.093(5) Uani 1 1 d . . .
H105 H 0.2860 0.7266 0.3863 0.112 Uiso 1 1 calc R . .
C106 C 0.2538(6) 0.6798(6) 0.523(2) 0.126(8) Uani 1 1 d . . .
H106 H 0.2294 0.6463 0.4911 0.151 Uiso 1 1 calc R . .
C107 C 0.2590(7) 0.6794(8) 0.6149(17) 0.129(10) Uani 1 1 d . . .
H107 H 0.2487 0.6457 0.6466 0.155 Uiso 1 1 calc R . .
C108 C 0.2808(4) 0.7300(4) 0.6811(16) 0.103(7) Uani 1 1 d . . .
H108 H 0.2773 0.7301 0.7524 0.123 Uiso 1 1 calc R . .
C109 C 0.3338(4) 0.8357(4) 0.6684(9) 0.051(3) Uani 1 1 d . . .
H109 H 0.3321 0.8351 0.7438 0.061 Uiso 1 1 calc R . .
C110 C 0.3356(4) 0.8348(4) 0.4684(9) 0.051(2) Uani 1 1 d . . .
H110 H 0.3367 0.8347 0.3930 0.062 Uiso 1 1 calc R . .
C111 C 0.3926(4) 0.8643(4) 0.6258(9) 0.040(2) Uani 1 1 d . . .
C112 C 0.3925(4) 0.8640(4) 0.5186(8) 0.043(2) Uani 1 1 d . . .
C113 C 0.2783(3) 0.8884(4) 0.6741(9) 0.056(3) Uani 1 1 d . . .
H113 H 0.2779 0.8907 0.7456 0.067 Uiso 1 1 calc R . .
C114 C 0.2518(6) 0.9100(6) 0.6046(14) 0.102(8) Uani 1 1 d . . .
H114 H 0.2305 0.9233 0.6354 0.122 Uiso 1 1 calc R . .
C115 C 0.2547(5) 0.9123(6) 0.5121(12) 0.071(3) Uani 1 1 d . . .
H115 H 0.2406 0.9313 0.4759 0.085 Uiso 1 1 calc R . .
C116 C 0.2795(4) 0.8864(5) 0.4582(10) 0.064(3) Uani 1 1 d . . .
H116 H 0.2782 0.8848 0.3867 0.077 Uiso 1 1 calc R . .
C117 C 0.3053(4) 0.7782(4) 0.5151(11) 0.063(3) Uani 1 1 d . . .
C118 C 0.3074(4) 0.7768(4) 0.6185(12) 0.070(4) Uani 1 1 d . . .
C119 C 0.3057(4) 0.8635(4) 0.5128(9) 0.051(3) Uani 1 1 d . . .
C120 C 0.3051(5) 0.8633(5) 0.6189(12) 0.069(4) Uani 1 1 d . . .
C201 C 0.4448(4) 0.0590(4) 0.6815(9) 0.049(3) Uani 1 1 d . . .
C202 C 0.4200(4) 0.0086(4) 0.6294(9) 0.051(3) Uani 1 1 d . . .
H202 H 0.4023 -0.0246 0.6659 0.061 Uiso 1 1 calc R . .
C203 C 0.4218(4) 0.0081(3) 0.5258(8) 0.048(3) Uani 1 1 d . . .
H203 H 0.4047 -0.0256 0.4911 0.058 Uiso 1 1 calc R . .
C204 C 0.4482(4) 0.0560(4) 0.4709(8) 0.042(2) Uani 1 1 d . . .
C205 C 0.4463(4) 0.2173(4) 0.4537(11) 0.071(3) Uani 1 1 d . . .
H205 H 0.4452 0.2154 0.3822 0.085 Uiso 1 1 calc R . .
C206 C 0.4228(5) 0.2445(5) 0.5125(14) 0.078(4) Uani 1 1 d . . .
H206 H 0.4087 0.2637 0.4768 0.094 Uiso 1 1 calc R . .
C207 C 0.4202(6) 0.2437(6) 0.6108(13) 0.087(6) Uani 1 1 d . . .
H207 H 0.4012 0.2590 0.6431 0.104 Uiso 1 1 calc R . .
C208 C 0.4454(4) 0.2202(4) 0.6729(11) 0.070(4) Uani 1 1 d . . .
H208 H 0.4456 0.2222 0.7444 0.084 Uiso 1 1 calc R . .
C209 C 0.4989(4) 0.1662(4) 0.6686(9) 0.051(3) Uani 1 1 d . . .
H209 H 0.4993 0.1679 0.7440 0.062 Uiso 1 1 calc R . .
C210 C 0.5004(4) 0.1641(4) 0.4710(9) 0.061(3) Uani 1 1 d . . .
H210 H 0.5005 0.1632 0.3955 0.073 Uiso 1 1 calc R . .
C211 C 0.4703(4) 0.1075(4) 0.6279(9) 0.039(2) Uani 1 1 d . . .
C212 C 0.4721(4) 0.1069(4) 0.5197(8) 0.048(3) Uani 1 1 d . . .
C213 C 0.6066(4) 0.2209(4) 0.6851(14) 0.091(6) Uani 1 1 d . . .
H213 H 0.6073 0.2209 0.7567 0.109 Uiso 1 1 calc R . .
C214 C 0.6566(9) 0.2490(8) 0.616(2) 0.164(14) Uani 1 1 d . . .
H214 H 0.6903 0.2731 0.6470 0.197 Uiso 1 1 calc R . .
C215 C 0.6563(10) 0.2430(9) 0.5281(18) 0.115(8) Uani 1 1 d . . .
H215 H 0.6899 0.2542 0.4951 0.138 Uiso 1 1 calc R . .
C216 C 0.6067(6) 0.2192(6) 0.4667(14) 0.095(5) Uani 1 1 d . . .
H216 H 0.6084 0.2209 0.3952 0.113 Uiso 1 1 calc R . .
C217 C 0.4712(4) 0.1939(4) 0.5153(10) 0.051(3) Uani 1 1 d . . .
C218 C 0.4700(5) 0.1940(4) 0.6204(12) 0.069(4) Uani 1 1 d . . .
C219 C 0.5573(5) 0.1941(5) 0.5169(13) 0.075(4) Uani 1 1 d . . .
C220 C 0.5569(5) 0.1938(4) 0.6220(13) 0.077(5) Uani 1 1 d . . .
C301 C 0.3905(4) 0.9461(5) 0.1837(8) 0.054(3) Uiso 1 1 d . . .
C302 C 0.4130(4) 0.9206(4) 0.1277(9) 0.051(2) Uani 1 1 d . . .
H302 H 0.4295 0.9031 0.1615 0.061 Uiso 1 1 calc R . .
C303 C 0.4116(4) 0.9207(4) 0.0240(8) 0.050(3) Uani 1 1 d . . .
H303 H 0.4265 0.9025 -0.0127 0.060 Uiso 1 1 calc R . .
C304 C 0.3879(4) 0.9476(4) -0.0298(8) 0.045(3) Uani 1 1 d . . .
C305 C 0.2252(5) 0.9471(5) -0.0199(14) 0.083(4) Uani 1 1 d . . .
H305 H 0.2243 0.9468 -0.0916 0.100 Uiso 1 1 calc R . .
C306 C 0.1770(5) 0.9230(5) 0.0340(11) 0.070(3) Uani 1 1 d . . .
H306 H 0.1433 0.9082 -0.0007 0.084 Uiso 1 1 calc R . .
C307 C 0.1777(5) 0.9207(5) 0.1384(14) 0.081(4) Uani 1 1 d . . .
H307 H 0.1447 0.9019 0.1750 0.098 Uiso 1 1 calc R . .
C308 C 0.2286(5) 0.9467(4) 0.1905(11) 0.065(3) Uani 1 1 d . . .
H308 H 0.2292 0.9478 0.2621 0.078 Uiso 1 1 calc R . .
C309 C 0.3363(4) 1.0001(4) 0.1801(9) 0.055(3) Uani 1 1 d . . .
H309 H 0.3379 0.9999 0.2555 0.066 Uiso 1 1 calc R . .
C310 C 0.3326(5) 1.0007(4) -0.0169(8) 0.058(3) Uani 1 1 d . . .
H310 H 0.3316 1.0014 -0.0923 0.070 Uiso 1 1 calc R . .
C311 C 0.3643(3) 0.9712(3) 0.1286(8) 0.0363(19) Uani 1 1 d . . .
C312 C 0.3638(4) 0.9717(4) 0.0243(8) 0.054(3) Uani 1 1 d . . .
C313 C 0.3892(4) 1.1074(4) 0.1951(12) 0.073(4) Uani 1 1 d . . .
H313 H 0.3917 1.1070 0.2665 0.088 Uiso 1 1 calc R . .
C314 C 0.4098(6) 1.1562(5) 0.139(2) 0.158(11) Uani 1 1 d . . .
H314 H 0.4228 1.1895 0.1743 0.190 Uiso 1 1 calc R . .
C315 C 0.4117(6) 1.1571(6) 0.0309(12) 0.079(4) Uani 1 1 d . . .
H315 H 0.4303 1.1908 -0.0038 0.095 Uiso 1 1 calc R . .
C316 C 0.3860(5) 1.1080(5) -0.0241(10) 0.070(3) Uiso 1 1 d . . .
H316 H 0.3843 1.1077 -0.0957 0.084 Uiso 1 1 calc R . .
C317 C 0.2754(4) 0.9719(4) 0.0305(8) 0.047(3) Uani 1 1 d . . .
C318 C 0.2769(4) 0.9704(4) 0.1369(11) 0.055(3) Uani 1 1 d . . .
C319 C 0.3633(4) 1.0599(4) 0.0312(10) 0.058(3) Uani 1 1 d . . .
C320 C 0.3636(4) 1.0575(4) 0.1342(12) 0.063(3) Uani 1 1 d . . .
C401 C 0.1116(3) 0.0535(3) 0.7382(5) 0.0085(14) Uiso 1 1 d . . .
C402 C 0.0872(3) 0.0790(3) 0.6871(5) 0.0195(17) Uani 1 1 d . . .
H402 H 0.0703 0.0953 0.7235 0.023 Uiso 1 1 calc R . .
C403 C 0.0883(4) 0.0801(4) 0.5791(6) 0.030(2) Uani 1 1 d . . .
H403 H 0.0737 0.0987 0.5433 0.036 Uiso 1 1 calc R . .
C404 C 0.1113(3) 0.0531(3) 0.5253(6) 0.0168(17) Uiso 1 1 d . . .
C405 C 0.2721(5) 0.0532(5) 0.5203(8) 0.047(3) Uani 1 1 d . . .
H405 H 0.2717 0.0533 0.4487 0.057 Uiso 1 1 calc R . .
C406 C 0.3215(5) 0.0771(6) 0.5714(13) 0.079(4) Uani 1 1 d . . .
H406 H 0.3548 0.0924 0.5354 0.095 Uiso 1 1 calc R . .
C407 C 0.3210(5) 0.0783(5) 0.6836(12) 0.073(4) Uani 1 1 d . . .
H407 H 0.3541 0.0963 0.7201 0.088 Uiso 1 1 calc R . .
C408 C 0.2730(4) 0.0535(4) 0.7333(8) 0.044(3) Uani 1 1 d . . .
H408 H 0.2731 0.0528 0.8049 0.052 Uiso 1 1 calc R . .
C409 C 0.1649(3) -0.0010(3) 0.7312(6) 0.0230(17) Uiso 1 1 d . . .
H409 H 0.1654 -0.0008 0.8067 0.028 Uiso 1 1 calc R . .
C410 C 0.1647(3) -0.0002(3) 0.5305(5) 0.0214(17) Uani 1 1 d . . .
H410 H 0.1641 0.0001 0.4551 0.026 Uiso 1 1 calc R . .
C411 C 0.1353(3) 0.0284(3) 0.6855(5) 0.0153(16) Uani 1 1 d . . .
C412 C 0.1360(3) 0.0288(3) 0.5784(6) 0.0219(18) Uani 1 1 d . . .
C413 C 0.1118(4) -0.1078(4) 0.7392(8) 0.037(2) Uani 1 1 d . . .
H413 H 0.1097 -0.1077 0.8107 0.044 Uiso 1 1 calc R . .
C414 C 0.0903(5) -0.1563(4) 0.6870(10) 0.062(3) Uani 1 1 d . . .
H414 H 0.0771 -0.1894 0.7228 0.074 Uiso 1 1 calc R . .
C415 C 0.0876(5) -0.1567(4) 0.5706(10) 0.053(3) Uani 1 1 d . . .
H415 H 0.0694 -0.1896 0.5335 0.064 Uiso 1 1 calc R . .
C416 C 0.1124(5) -0.1080(4) 0.5245(8) 0.047(3) Uani 1 1 d . . .
H416 H 0.1139 -0.1074 0.4530 0.057 Uiso 1 1 calc R . .
C417 C 0.2227(4) 0.0288(4) 0.5736(7) 0.031(2) Uani 1 1 d . . .
C418 C 0.2239(3) 0.0293(3) 0.6833(7) 0.030(2) Uani 1 1 d . . .
C419 C 0.1357(3) -0.0589(4) 0.5751(7) 0.027(2) Uani 1 1 d . . .
C420 C 0.1365(3) -0.0592(3) 0.6856(6) 0.0216(18) Uani 1 1 d . . .
O101 O 0.4385(3) 0.8921(4) 0.7856(7) 0.072(3) Uani 1 1 d . . .
H10A H 0.4699 0.9061 0.8094 0.108 Uiso 1 1 calc R . .
O102 O 0.4429(3) 0.8893(3) 0.3610(5) 0.0584(19) Uani 1 1 d . . .
H10B H 0.4739 0.8985 0.3388 0.088 Uiso 1 1 calc R . .
O201 O 0.4466(3) 0.0608(3) 0.7883(7) 0.067(2) Uani 1 1 d . . .
H20A H 0.4245 0.0301 0.8114 0.100 Uiso 1 1 calc R . .
O202 O 0.4530(3) 0.0570(3) 0.3629(5) 0.0552(19) Uani 1 1 d . . .
H20B H 0.4327 0.0258 0.3400 0.083 Uiso 1 1 calc R . .
O301 O 0.3933(3) 0.9481(3) 0.2875(7) 0.066(2) Uani 1 1 d . . .
H30A H 0.4065 0.9293 0.3081 0.099 Uiso 1 1 calc R . .
O302 O 0.3888(3) 0.9506(3) -0.1366(5) 0.062(2) Uani 1 1 d . . .
H30B H 0.3961 0.9277 -0.1603 0.092 Uiso 1 1 calc R . .
O401 O 0.1093(2) 0.0506(2) 0.8459(4) 0.0238(13) Uiso 1 1 d . . .
H40A H 0.0815 0.0507 0.8661 0.036 Uiso 1 1 calc R . .
O402 O 0.1090(2) 0.0504(2) 0.4176(5) 0.0299(14) Uiso 1 1 d . . .
H40B H 0.0877 0.0605 0.3966 0.045 Uiso 1 1 calc R . .

loop_
_atom_site_aniso_label
_atom_site_aniso_U_11
_atom_site_aniso_U_22
_atom_site_aniso_U_33
_atom_site_aniso_U_23
_atom_site_aniso_U_13
_atom_site_aniso_U_12
C101 0.049(6) 0.040(5) 0.066(6) 0.013(4) 0.006(5) 0.027(4)
C102 0.050(6) 0.055(6) 0.060(6) 0.009(7) -0.014(7) 0.033(5)
C103 0.017(4) 0.068(7) 0.069(7) 0.024(5) -0.006(4) 0.023(4)
C105 0.030(6) 0.050(7) 0.189(16) -0.011(8) -0.004(7) 0.013(5)
C106 0.036(7) 0.031(7) 0.29(2) 0.012(11) -0.040(11) -0.001(6)
C107 0.054(9) 0.083(12) 0.25(3) 0.076(15) -0.007(13) 0.036(9)
C108 0.037(6) 0.026(6) 0.24(2) 0.034(9) 0.028(8) 0.012(5)
C109 0.034(5) 0.034(5) 0.091(8) 0.017(5) 0.007(5) 0.020(4)
C110 0.030(5) 0.034(5) 0.089(7) -0.003(5) -0.013(5) 0.016(4)
C111 0.037(5) 0.033(5) 0.060(6) 0.013(5) -0.005(5) 0.024(4)
C112 0.026(5) 0.035(5) 0.067(6) 0.019(4) -0.002(4) 0.015(4)
C113 0.023(4) 0.028(4) 0.122(9) 0.010(5) 0.009(5) 0.016(4)
C114 0.055(9) 0.044(8) 0.23(3) -0.004(10) 0.014(10) 0.040(7)
C115 0.062(8) 0.062(8) 0.109(9) 0.013(8) 0.010(8) 0.047(7)
C116 0.040(6) 0.048(6) 0.100(8) 0.008(6) -0.003(6) 0.018(5)
C117 0.049(6) 0.031(6) 0.114(10) -0.013(6) -0.038(6) 0.024(5)
C118 0.025(5) 0.029(6) 0.158(14) 0.020(7) -0.015(7) 0.014(4)
C119 0.024(5) 0.037(5) 0.090(8) 0.001(5) -0.025(5) 0.012(4)
C120 0.031(6) 0.033(6) 0.137(13) 0.006(7) -0.004(7) 0.011(5)
C201 0.029(4) 0.035(5) 0.084(7) -0.005(5) -0.004(5) 0.016(4)
C202 0.056(6) 0.038(5) 0.062(6) 0.015(6) 0.029(6) 0.026(5)
C203 0.049(6) 0.003(4) 0.075(7) 0.000(4) 0.018(5) 0.000(4)
C204 0.039(5) 0.041(5) 0.048(6) 0.004(5) 0.005(4) 0.022(4)
C205 0.048(6) 0.029(5) 0.126(10) 0.008(6) -0.003(6) 0.012(5)
C206 0.063(8) 0.049(7) 0.156(12) 0.016(8) 0.021(8) 0.052(6)
C207 0.037(7) 0.069(9) 0.177(18) -0.018(9) 0.005(8) 0.044(7)
C208 0.030(5) 0.035(5) 0.162(12) -0.008(6) 0.015(6) 0.028(4)
C209 0.034(5) 0.031(5) 0.096(8) -0.004(5) 0.001(5) 0.021(4)
C210 0.034(5) 0.039(5) 0.106(9) 0.022(5) 0.021(5) 0.015(4)
C211 0.026(4) 0.036(5) 0.057(5) -0.007(6) 0.002(5) 0.016(4)
C212 0.042(6) 0.026(5) 0.074(7) 0.001(4) 0.026(5) 0.014(4)
C213 0.027(5) 0.022(5) 0.221(18) -0.013(7) -0.020(8) 0.010(4)
C214 0.046(10) 0.037(8) 0.40(4) -0.05(2) -0.05(2) 0.016(7)
C215 0.058(11) 0.068(13) 0.22(2) -0.013(12) 0.030(13) 0.030(10)
C216 0.065(9) 0.062(8) 0.150(14) 0.002(8) 0.015(9) 0.027(7)
C217 0.030(5) 0.034(5) 0.092(8) 0.028(5) 0.019(5) 0.018(4)
C218 0.035(6) 0.022(5) 0.143(13) 0.001(7) -0.009(8) 0.009(4)
C219 0.059(8) 0.037(6) 0.130(11) 0.046(7) 0.053(8) 0.025(6)
C220 0.028(5) 0.025(5) 0.178(15) 0.020(8) -0.001(9) 0.013(4)
C302 0.049(6) 0.043(5) 0.062(6) 0.012(7) 0.008(7) 0.024(5)
C303 0.060(6) 0.044(5) 0.070(7) 0.021(5) 0.014(5) 0.044(5)
C304 0.053(6) 0.037(5) 0.044(6) 0.008(4) 0.021(5) 0.021(4)
C305 0.054(8) 0.053(7) 0.138(13) 0.005(7) -0.012(8) 0.023(6)
C306 0.032(6) 0.086(9) 0.082(8) 0.005(6) -0.016(5) 0.021(6)
C307 0.030(6) 0.052(7) 0.149(13) -0.001(10) 0.022(9) 0.010(5)
C308 0.047(6) 0.050(6) 0.095(9) 0.014(6) 0.009(6) 0.022(5)
C309 0.049(6) 0.045(5) 0.086(8) -0.001(5) -0.012(5) 0.034(5)
C310 0.063(7) 0.048(6) 0.073(8) 0.014(5) -0.012(5) 0.035(5)
C311 0.026(4) 0.022(4) 0.054(5) -0.001(5) 0.007(5) 0.007(3)
C312 0.036(5) 0.056(6) 0.069(7) 0.027(5) 0.016(5) 0.022(5)
C313 0.044(6) 0.030(5) 0.154(12) -0.009(7) -0.022(7) 0.025(5)
C314 0.064(9) 0.023(6) 0.40(3) -0.027(17) -0.038(19) 0.029(6)
C315 0.066(8) 0.038(7) 0.124(11) 0.015(7) -0.007(7) 0.019(6)
C317 0.040(6) 0.037(5) 0.060(7) 0.007(4) -0.016(5) 0.016(4)
C318 0.038(5) 0.033(5) 0.102(9) -0.004(7) -0.006(8) 0.025(4)
C319 0.042(6) 0.043(6) 0.098(9) 0.036(5) 0.002(5) 0.029(5)
C320 0.033(5) 0.028(5) 0.134(11) 0.019(8) 0.000(8) 0.019(4)
C402 0.024(4) 0.032(4) 0.005(4) -0.001(3) 0.004(3) 0.016(3)
C403 0.047(5) 0.050(6) 0.011(4) 0.018(4) 0.008(4) 0.038(5)
C405 0.055(7) 0.065(7) 0.030(5) 0.008(5) 0.014(5) 0.036(6)
C406 0.042(8) 0.091(10) 0.105(11) 0.043(9) 0.033(8) 0.033(7)
C407 0.036(6) 0.061(7) 0.104(11) -0.001(7) -0.011(7) 0.011(5)
C408 0.028(5) 0.038(5) 0.056(6) 0.007(4) -0.012(4) 0.011(4)
C410 0.034(4) 0.030(4) 0.006(3) 0.004(3) 0.006(3) 0.021(4)
C411 0.016(3) 0.008(3) 0.023(4) 0.001(3) -0.006(3) 0.007(3)
C412 0.024(4) 0.028(4) 0.018(4) 0.010(4) 0.010(4) 0.016(4)
C413 0.033(5) 0.020(4) 0.060(6) 0.012(4) 0.009(4) 0.015(4)
C414 0.068(7) 0.024(5) 0.093(9) 0.009(5) 0.014(6) 0.023(5)
C415 0.059(7) 0.035(6) 0.053(7) -0.011(5) 0.005(6) 0.015(5)
C416 0.060(7) 0.040(6) 0.039(5) -0.016(5) 0.008(5) 0.023(5)
C417 0.036(5) 0.032(5) 0.026(5) 0.022(4) 0.004(4) 0.017(4)
C418 0.027(5) 0.020(4) 0.048(6) 0.004(4) 0.002(4) 0.016(4)
C419 0.028(4) 0.034(5) 0.025(5) 0.018(4) 0.004(4) 0.020(4)
C420 0.016(4) 0.017(4) 0.030(5) 0.002(3) 0.001(3) 0.006(3)
O101 0.058(5) 0.075(5) 0.096(7) -0.003(5) -0.007(5) 0.043(4)
O102 0.052(4) 0.089(5) 0.050(4) -0.002(4) 0.002(3) 0.047(4)
O201 0.058(5) 0.055(5) 0.089(6) 0.004(4) -0.002(5) 0.029(4)
O202 0.060(4) 0.050(4) 0.048(4) 0.004(3) 0.015(3) 0.021(3)
O301 0.066(5) 0.057(5) 0.095(6) -0.007(4) 0.006(5) 0.046(4)
O302 0.088(5) 0.064(5) 0.052(4) 0.008(3) 0.006(4) 0.053(4)
